data_7129874
loop_
_publ_author_name
'Wang, Di'
'Chen, Guang-Hui'
'Wang, San-Tai'
'Zhang, Jian'
'Zhang, Lei'

_publ_section_title
;
 Triethanolamine stabilized non-alkyl Sn4Cd4 and alkyl Sn2Cd12 oxo
 clusters with distinct electrocatalytic activities
;
_journal_name_full 'Chemical Communications'
_journal_paper_doi 10.1039/D2CC00574C
_journal_year 2022
_chemical_formula_moiety 'C36 H76 Cd4 F4 N6 O20 Sn4, 2(H2 O)'
_chemical_formula_sum 'C36 H80 Cd4 F4 N6 O22 Sn4'
_chemical_formula_weight 1949.42
_space_group_crystal_system monoclinic
_space_group_IT_number 14
_space_group_name_Hall '-P 2yn'
_space_group_name_H-M_alt 'P 1 21/n 1'
_atom_sites_solution_hydrogens mixed
_audit_creation_date 2022-02-23
_audit_creation_method
;
Olex2 1.2
(compiled 2017.08.10 svn.r3458 for OlexSys, GUI svn.r5381)
;
_audit_update_record
;
2022-03-03 deposited with the CCDC.	2022-03-17 downloaded from the CCDC.
;
_cell_angle_alpha 90
_cell_angle_beta 105.059(7)
_cell_angle_gamma 90
_cell_formula_units_Z 2
_cell_length_a 11.8087(9)
_cell_length_b 17.2847(12)
_cell_length_c 14.4581(9)
_cell_measurement_reflns_used 9098
_cell_measurement_temperature 99.99(10)
_cell_measurement_theta_max 60.0190
_cell_measurement_theta_min 2.7230
_cell_volume 2849.7(4)
_computing_cell_refinement 'CrysAlisPro 1.171.41.93a (Rigaku OD, 2020)'
_computing_data_collection 'CrysAlisPro 1.171.41.93a (Rigaku OD, 2020)'
_computing_data_reduction 'CrysAlisPro 1.171.41.93a (Rigaku OD, 2020)'
_computing_molecular_graphics 'Olex2 (Dolomanov et al., 2009)'
_computing_publication_material 'Olex2 (Dolomanov et al., 2009)'
_computing_structure_refinement 'ShelXL (Sheldrick, 2015)'
_computing_structure_solution 'SHELXT 2014/5 (Sheldrick, 2014)'
_diffrn_ambient_temperature 100.15
_diffrn_detector_area_resol_mean 10.0000
_diffrn_detector_type HyPix
_diffrn_measured_fraction_theta_full 0.996
_diffrn_measured_fraction_theta_max 0.995
_diffrn_measurement_details
;
List of Runs (angles in degrees, time in seconds):

  # Type    Start    End  Width  t~exp~   \w     \q     \k     \f   Frames
#--------------------------------------------------------------------------
  1  \w     49.00 145.00   0.50    2.00    --   72.41  77.00-120.00  192
  2  \w    118.00 144.00   0.50    2.00    --   72.41  38.00 -90.00   52
  3  \w     59.00  98.00   0.50    2.00    --   72.41  38.00 -90.00   78
  4  \w     95.00 121.00   0.50    2.00    --   72.41 107.00 -85.00   52
  5  \w     83.00 116.00   0.50    2.00    --   72.41 125.00 -60.00   66
  6  \w    -74.00 -39.00   0.50    1.00    --   -1.25 -38.00  90.00   70
  7  \w    -32.00  11.00   0.50    1.00    --   -1.25 -38.00  90.00   86
  8  \w      5.00  99.00   0.50    2.00    --   72.41-107.00 176.00  188
  9  \w    -88.00 -39.00   0.50    2.00    --  -74.91 107.00 -85.00   98
 10  \w    -40.00  -2.00   0.50    2.00    --  -74.91  38.00 -60.00   76
 11  \w     -3.00  56.00   0.50    1.00    --   -1.25  57.00-120.00  118
 12  \w    -87.00 -61.00   0.50    2.00    --  -74.91 -57.00-180.00   52
 13  \w   -131.00 -88.00   0.50    2.00    --  -74.91 -99.00-120.00   86
 14  \w   -140.00 -79.00   0.50    2.00    --  -74.91-125.00  60.00  122
 15  \w   -116.00 -91.00   0.50    2.00    --  -74.91 -99.00  90.00   50
 16  \w   -135.00 -88.00   0.50    2.00    --  -74.91-107.00 176.00   94
;
_diffrn_measurement_device 'four-circle diffractometer'
_diffrn_measurement_device_type 'ROD, Synergy Custom system, HyPix'
_diffrn_measurement_method '\w scans'
_diffrn_radiation_type GaK\a
_diffrn_radiation_wavelength 1.3405
_diffrn_reflns_av_R_equivalents 0.0731
_diffrn_reflns_av_unetI/netI 0.0534
_diffrn_reflns_Laue_measured_fraction_full 0.996
_diffrn_reflns_Laue_measured_fraction_max 0.995
_diffrn_reflns_limit_h_max 14
_diffrn_reflns_limit_h_min -14
_diffrn_reflns_limit_k_max 21
_diffrn_reflns_limit_k_min -21
_diffrn_reflns_limit_l_max 17
_diffrn_reflns_limit_l_min -18
_diffrn_reflns_number 19019
_diffrn_reflns_point_group_measured_fraction_full 0.996
_diffrn_reflns_point_group_measured_fraction_max 0.995
_diffrn_reflns_theta_full 53.543
_diffrn_reflns_theta_max 56.908
_diffrn_reflns_theta_min 3.538
_exptl_absorpt_coefficient_mu 17.554
_exptl_absorpt_correction_T_max 1.00000
_exptl_absorpt_correction_T_min 0.46726
_exptl_absorpt_correction_type multi-scan
_exptl_absorpt_process_details
;
CrysAlisPro 1.171.41.93a (Rigaku Oxford Diffraction, 2020)
Empirical absorption correction using spherical harmonics,
implemented in SCALE3 ABSPACK scaling algorithm.
;
_exptl_crystal_colour 'clear light colourless'
_exptl_crystal_colour_lustre clear
_exptl_crystal_colour_modifier light
_exptl_crystal_colour_primary colourless
_exptl_crystal_density_diffrn 2.272
_exptl_crystal_description block
_exptl_crystal_F_000 1884
_exptl_crystal_size_max 0.3
_exptl_crystal_size_mid 0.2
_exptl_crystal_size_min 0.1
_refine_diff_density_max 1.869
_refine_diff_density_min -1.644
_refine_diff_density_rms 0.246
_refine_ls_extinction_method none
_refine_ls_goodness_of_fit_ref 1.019
_refine_ls_hydrogen_treatment constr
_refine_ls_matrix_type full
_refine_ls_number_parameters 356
_refine_ls_number_reflns 5804
_refine_ls_number_restraints 9
_refine_ls_restrained_S_all 1.020
_refine_ls_R_factor_all 0.0885
_refine_ls_R_factor_gt 0.0641
_refine_ls_shift/su_max 0.001
_refine_ls_shift/su_mean 0.000
_refine_ls_structure_factor_coef Fsqd
_refine_ls_weighting_details 'w=1/[\s^2^(Fo^2^)+(0.1231P)^2^+12.0141P] where P=(Fo^2^+2Fc^2^)/3'
_refine_ls_weighting_scheme calc
_refine_ls_wR_factor_gt 0.1742
_refine_ls_wR_factor_ref 0.1887
_reflns_Friedel_coverage 0.000
_reflns_number_gt 4495
_reflns_number_total 5804
_reflns_threshold_expression 'I > 2\s(I)'
_cod_data_source_file d2cc00574c2.cif
_cod_data_source_block d11-43-9_auto
_cod_original_sg_symbol_H-M 'P 21/n'
_cod_database_code 7129874
_shelx_shelxl_version_number 2018/1
_shelx_space_group_comment
;
The symmetry employed for this shelxl refinement is uniquely defined
by the following loop, which should always be used as a source of
symmetry information in preference to the above space-group names.
They are only intended as comments.
;
_olex2_refinement_description
;
1. Fixed Uiso
 At 1.2 times of:
  All C(H,H) groups, All C(H,H,H,H) groups
 At 1.5 times of:
  All O(H) groups, All O(H,H) groups
2. Restrained distances
 O11A-C18
 1.4 with sigma of 0.02
 H4-H5C
 2.1 with sigma of 0.002
 H5C-H12A_$1
 2.1 with sigma of 0.002
3. Uiso/Uaniso restraints and constraints
Uanis(C18) \\sim Ueq, Uanis(C18) \\sim Ueq: with sigma of 0.01 and sigma for
terminal atoms of 0.02
4. Others
 Sof(H18C)=Sof(H18D)=Sof(O11A)=Sof(H11C)=1-FVAR(1)
 Sof(H18A)=Sof(H18B)=Sof(O11)=Sof(H11)=FVAR(1)
5.a Free rotating group:
 O5(H5C,H5D)
5.b Ternary CH refined with riding coordinates:
 O4(H4)
5.c Secondary CH2 refined with riding coordinates:
 C1(H1A,H1B), C12(H12A,H12B), C17(H17A,H17B), C7(H7A,H7B), C9(H9A,H9B),
 C15(H15A,H15B), C16(H16A,H16B), C8(H8A,H8B), C5(H5A,H5B), C10(H10A,H10B),
 C11(H11A,H11B), C6(H6A,H6B), C14(H14A,H14B), C13(H13A,H13B), C4(H4A,H4B),
 C2(H2A,H2B), C18(H18A,H18B), C18(H18C,H18D), C3(H3A,H3B)
5.d Tetrahedral OH refined with riding coordinates:
 O11(H11), O11A(H11C)
;
_olex2_submission_special_instructions 'No special instructions were received'
_oxdiff_exptl_absorpt_empirical_details
;
Empirical correction (ABSPACK) includes:
- Absorption correction using spherical harmonics
- Frame scaling
;

loop_
_space_group_symop_operation_xyz
'x, y, z'
'-x+1/2, y+1/2, -z+1/2'
'-x, -y, -z'
'x-1/2, -y-1/2, z-1/2'

loop_
_atom_site_label
_atom_site_type_symbol
_atom_site_fract_x
_atom_site_fract_y
_atom_site_fract_z
_atom_site_U_iso_or_equiv
_atom_site_adp_type
_atom_site_occupancy
_atom_site_site_symmetry_order
_atom_site_calc_flag
_atom_site_refinement_flags_posn
_atom_site_refinement_flags_adp
_atom_site_refinement_flags_occupancy
_atom_site_disorder_assembly
_atom_site_disorder_group
Sn2 Sn 0.39916(5) 0.77187(4) 0.31084(4) 0.0414(2) Uani 1 1 d . . . . .
Sn1 Sn 0.68619(5) 0.46131(4) 0.40609(4) 0.0464(2) Uani 1 1 d . . . . .
Cd1 Cd 0.44836(5) 0.58293(4) 0.41406(4) 0.0396(2) Uani 1 1 d . . . . .
Cd2 Cd 0.25248(5) 0.72045(4) 0.48414(5) 0.0453(2) Uani 1 1 d . . . . .
F1 F 0.7023(5) 0.4052(4) 0.2904(4) 0.0593(16) Uani 1 1 d . . . . .
O7 O 0.3636(5) 0.4782(4) 0.4861(4) 0.0461(16) Uani 1 1 d . . . . .
O9 O 0.2981(5) 0.6753(4) 0.3463(4) 0.0446(15) Uani 1 1 d . . . . .
O4 O 0.5912(5) 0.3739(4) 0.4476(4) 0.0443(15) Uani 1 1 d . . . . .
H4 H 0.522808 0.353815 0.397116 0.066 Uiso 1 1 calc DR . . . .
O8 O 0.5301(5) 0.6951(4) 0.3828(5) 0.0460(15) Uani 1 1 d . . . . .
O1 O 0.6602(6) 0.2176(5) 0.3703(5) 0.061(2) Uani 1 1 d . . . . .
F2 F 0.7945(5) 0.5416(4) 0.3894(5) 0.0697(18) Uani 1 1 d . . . . .
O10 O 0.3560(7) 0.8138(4) 0.4309(5) 0.0544(18) Uani 1 1 d . . . . .
O3 O 0.8215(5) 0.4014(4) 0.4925(5) 0.0508(17) Uani 1 1 d . . . . .
O6 O 0.5482(5) 0.5187(4) 0.3243(4) 0.0468(16) Uani 1 1 d . . . . .
N3 N 0.5710(7) 0.8549(5) 0.3994(6) 0.0470(19) Uani 1 1 d . . . . .
N2 N 0.3020(7) 0.5190(5) 0.2869(5) 0.047(2) Uani 1 1 d . . . . .
N1 N 0.9044(8) 0.2536(6) 0.4410(7) 0.055(2) Uani 1 1 d . . . . .
C1 C 0.7313(11) 0.2167(8) 0.3043(8) 0.065(3) Uani 1 1 d . . . . .
H1A H 0.729737 0.267832 0.273224 0.078 Uiso 1 1 calc R . . . .
H1B H 0.702411 0.177249 0.254025 0.078 Uiso 1 1 calc R . . . .
C12 C 0.2029(8) 0.6463(6) 0.2734(6) 0.049(2) Uani 1 1 d . . . . .
H12A H 0.171596 0.687944 0.226841 0.058 Uiso 1 1 calc DR . . . .
H12B H 0.139491 0.629538 0.302225 0.058 Uiso 1 1 calc R . . . .
C17 C 0.5842(9) 0.9256(7) 0.3453(9) 0.059(3) Uani 1 1 d . . . . .
H17A H 0.515554 0.959230 0.342374 0.071 Uiso 1 1 calc R . . . .
H17B H 0.581479 0.910168 0.278787 0.071 Uiso 1 1 calc R . . . .
C7 C 0.4796(9) 0.5010(7) 0.2312(7) 0.056(3) Uani 1 1 d . . . . .
H7A H 0.521674 0.463228 0.200786 0.067 Uiso 1 1 calc R . . . .
H7B H 0.466158 0.548443 0.191595 0.067 Uiso 1 1 calc R . . . .
C9 C 0.2842(9) 0.4321(7) 0.4182(7) 0.052(3) Uani 1 1 d . . . . .
H9A H 0.226058 0.409326 0.448776 0.063 Uiso 1 1 calc R . . . .
H9B H 0.327804 0.389006 0.398182 0.063 Uiso 1 1 calc R . . . .
C15 C 0.6704(9) 0.8006(7) 0.4091(11) 0.069(4) Uani 1 1 d . . . . .
H15A H 0.692401 0.798205 0.347548 0.082 Uiso 1 1 calc R . . . .
H15B H 0.738871 0.820330 0.458471 0.082 Uiso 1 1 calc R . . . .
C16 C 0.6418(9) 0.7223(6) 0.4357(9) 0.058(3) Uani 1 1 d . . . . .
H16A H 0.702643 0.686061 0.426043 0.070 Uiso 1 1 calc R . . . .
H16B H 0.644445 0.721888 0.504673 0.070 Uiso 1 1 calc R . . . .
C8 C 0.3630(9) 0.4673(7) 0.2364(7) 0.060(3) Uani 1 1 d . . . . .
H8A H 0.313511 0.458224 0.170674 0.072 Uiso 1 1 calc R . . . .
H8B H 0.376369 0.416823 0.269846 0.072 Uiso 1 1 calc R . . . .
C5 C 0.9318(9) 0.3282(7) 0.4035(8) 0.058(3) Uani 1 1 d . . . . .
H5A H 0.873042 0.338971 0.342288 0.069 Uiso 1 1 calc R . . . .
H5B H 1.009618 0.324784 0.390014 0.069 Uiso 1 1 calc R . . . .
C10 C 0.2201(8) 0.4770(7) 0.3302(7) 0.056(3) Uani 1 1 d . . . . .
H10A H 0.172594 0.440837 0.282540 0.067 Uiso 1 1 calc R . . . .
H10B H 0.165976 0.514401 0.348256 0.067 Uiso 1 1 calc R . . . .
C11 C 0.2399(9) 0.5793(7) 0.2222(7) 0.055(3) Uani 1 1 d . . . . .
H11A H 0.169419 0.556353 0.178135 0.066 Uiso 1 1 calc R . . . .
H11B H 0.291364 0.598544 0.183073 0.066 Uiso 1 1 calc R . . . .
C6 C 0.9325(8) 0.3945(8) 0.4718(9) 0.062(3) Uani 1 1 d . . . . .
H6A H 0.994073 0.385540 0.531990 0.074 Uiso 1 1 calc R . . . .
H6B H 0.951185 0.443238 0.442972 0.074 Uiso 1 1 calc R . . . .
C14 C 0.5433(11) 0.8729(7) 0.4910(7) 0.065(3) Uani 1 1 d . . . . .
H14A H 0.581549 0.922091 0.517138 0.078 Uiso 1 1 calc R . . . .
H14B H 0.573568 0.831390 0.538034 0.078 Uiso 1 1 calc R . . . .
C13 C 0.4105(12) 0.8801(7) 0.4747(9) 0.067(3) Uani 1 1 d . . . . .
H13A H 0.391440 0.887760 0.536810 0.080 Uiso 1 1 calc R . . . .
H13B H 0.381602 0.925573 0.433727 0.080 Uiso 1 1 calc R . . . .
C4 C 1.0067(10) 0.2206(8) 0.5106(11) 0.073(4) Uani 1 1 d . . . . .
H4A H 1.046774 0.183962 0.476898 0.088 Uiso 1 1 calc R . . . .
H4B H 1.062567 0.262670 0.537068 0.088 Uiso 1 1 calc R . . . .
C2 C 0.8542(11) 0.1973(7) 0.3615(8) 0.062(3) Uani 1 1 d . . . . .
H2A H 0.853947 0.145021 0.389398 0.075 Uiso 1 1 calc R . . . .
H2B H 0.906017 0.195692 0.317599 0.075 Uiso 1 1 calc R . . . .
C18 C 0.6958(12) 0.9740(8) 0.3842(12) 0.081(4) Uani 1 1 d D U . . .
H18A H 0.688245 1.021662 0.345021 0.098 Uiso 0.54(2) 1 calc R . P A 1
H18B H 0.697101 0.990133 0.450129 0.098 Uiso 0.54(2) 1 calc R . P A 1
H18C H 0.697556 0.994815 0.448311 0.098 Uiso 0.46(2) 1 calc R . P A 2
H18D H 0.766524 0.941781 0.389571 0.098 Uiso 0.46(2) 1 calc R . P A 2
O11 O 0.7953(12) 0.9438(9) 0.3868(11) 0.063(5) Uani 0.54(2) 1 d . . P A 1
H11 H 0.798917 0.899362 0.410831 0.094 Uiso 0.54(2) 1 calc R . P A 1
C3 C 0.9762(10) 0.1803(9) 0.5890(8) 0.068(3) Uani 1 1 d . . . . .
H3A H 0.928725 0.134003 0.564149 0.082 Uiso 1 1 calc R . . . .
H3B H 1.048613 0.162982 0.635997 0.082 Uiso 1 1 calc R . . . .
O11A O 0.693(2) 1.0366(10) 0.3170(15) 0.094(9) Uani 0.46(2) 1 d D . P A 2
H11C H 0.683936 1.018438 0.261751 0.140 Uiso 0.46(2) 1 calc R . P A 2
O2 O 0.9126(7) 0.2292(6) 0.6341(6) 0.078(3) Uani 1 1 d . . . . .
O5 O 0.4670(5) 0.2913(4) 0.3114(4) 0.0420(15) Uani 1 1 d . . . . .
H5C H 0.488090 0.244793 0.331813 0.063 Uiso 1 1 d DG . . . .
H5D H 0.462159 0.289583 0.250334 0.063 Uiso 1 1 d G . . . .

loop_
_atom_site_aniso_label
_atom_site_aniso_U_11
_atom_site_aniso_U_22
_atom_site_aniso_U_33
_atom_site_aniso_U_23
_atom_site_aniso_U_13
_atom_site_aniso_U_12
Sn2 0.0296(3) 0.0622(4) 0.0283(3) 0.0001(2) 0.0002(2) 0.0075(3)
Sn1 0.0259(3) 0.0777(5) 0.0297(3) 0.0004(3) -0.0034(2) 0.0061(3)
Cd1 0.0239(3) 0.0629(4) 0.0247(3) -0.0021(2) -0.0066(2) 0.0043(3)
Cd2 0.0233(3) 0.0792(5) 0.0298(3) 0.0034(3) 0.0004(2) 0.0113(3)
F1 0.037(3) 0.104(5) 0.033(3) 0.002(3) 0.003(2) 0.014(3)
O7 0.030(3) 0.071(4) 0.024(3) -0.004(3) -0.017(2) -0.003(3)
O9 0.027(3) 0.070(4) 0.026(3) -0.003(3) -0.013(2) 0.005(3)
O4 0.031(3) 0.071(4) 0.025(3) -0.005(3) -0.004(2) -0.001(3)
O8 0.031(3) 0.055(4) 0.047(4) -0.006(3) 0.002(3) 0.007(3)
O1 0.040(4) 0.117(7) 0.026(3) 0.002(3) 0.008(3) 0.002(4)
F2 0.041(3) 0.097(5) 0.064(4) 0.012(4) 0.001(3) -0.005(3)
O10 0.064(5) 0.061(4) 0.040(4) -0.001(3) 0.017(3) 0.017(4)
O3 0.025(3) 0.084(5) 0.039(4) -0.003(3) 0.002(3) 0.006(3)
O6 0.032(3) 0.072(4) 0.028(3) -0.005(3) -0.007(2) 0.006(3)
N3 0.028(4) 0.056(5) 0.047(5) -0.010(4) -0.009(3) 0.008(3)
N2 0.028(4) 0.075(5) 0.028(4) -0.003(3) -0.014(3) 0.007(4)
N1 0.042(5) 0.072(6) 0.053(5) 0.009(4) 0.015(4) 0.007(4)
C1 0.066(8) 0.086(8) 0.041(6) 0.000(5) 0.011(5) 0.008(6)
C12 0.036(5) 0.073(7) 0.026(4) -0.003(4) -0.012(4) 0.005(4)
C17 0.040(5) 0.064(7) 0.064(7) -0.003(5) -0.003(5) 0.002(5)
C7 0.039(5) 0.095(8) 0.026(4) -0.013(5) -0.006(4) 0.016(5)
C9 0.035(5) 0.069(7) 0.038(5) -0.004(4) -0.015(4) 0.000(5)
C15 0.029(5) 0.063(7) 0.098(10) -0.008(6) -0.011(6) 0.011(5)
C16 0.033(5) 0.058(6) 0.069(7) -0.008(5) -0.013(5) 0.010(5)
C8 0.044(6) 0.086(8) 0.035(5) -0.016(5) -0.013(4) 0.002(5)
C5 0.031(5) 0.096(9) 0.048(6) -0.001(5) 0.014(4) -0.002(5)
C10 0.032(5) 0.085(8) 0.034(5) 0.001(5) -0.021(4) -0.004(5)
C11 0.037(5) 0.083(7) 0.030(5) 0.001(5) -0.017(4) 0.005(5)
C6 0.026(5) 0.093(9) 0.057(7) -0.006(6) -0.005(4) -0.001(5)
C14 0.075(8) 0.075(7) 0.033(5) -0.017(5) -0.010(5) 0.004(6)
C13 0.083(9) 0.066(7) 0.057(7) -0.012(6) 0.028(6) 0.015(6)
C4 0.031(5) 0.105(10) 0.086(9) 0.019(7) 0.021(6) 0.025(6)
C2 0.061(7) 0.080(8) 0.056(7) 0.001(6) 0.034(6) 0.012(6)
C18 0.064(7) 0.074(7) 0.097(8) -0.011(6) 0.005(6) -0.001(6)
O11 0.039(8) 0.075(10) 0.069(10) -0.013(7) 0.005(7) 0.008(7)
C3 0.039(6) 0.113(10) 0.048(6) 0.020(6) 0.003(5) 0.015(6)
O11A 0.099(17) 0.085(15) 0.105(18) -0.052(13) 0.040(14) -0.008(12)
O2 0.044(4) 0.141(8) 0.045(4) 0.009(5) 0.005(4) 0.049(5)
O5 0.028(3) 0.066(4) 0.022(3) -0.001(3) -0.013(2) -0.004(3)

loop_
_atom_type_symbol
_atom_type_description
_atom_type_scat_dispersion_real
_atom_type_scat_dispersion_imag
_atom_type_scat_source
C C 0.0150 0.0070 'International Tables Vol C Tables 4.2.6.8 and 6.1.1.4'
H H 0.0000 0.0000 'International Tables Vol C Tables 4.2.6.8 and 6.1.1.4'
Cd Cd 0.1140 3.7260 'International Tables Vol C Tables 4.2.6.8 and 6.1.1.4'
F F 0.0600 0.0410 'International Tables Vol C Tables 4.2.6.8 and 6.1.1.4'
N N 0.0250 0.0140 'International Tables Vol C Tables 4.2.6.8 and 6.1.1.4'
O O 0.0410 0.0250 'International Tables Vol C Tables 4.2.6.8 and 6.1.1.4'
Sn Sn 0.1620 4.3560 'International Tables Vol C Tables 4.2.6.8 and 6.1.1.4'

loop_
_geom_angle_atom_site_label_1
_geom_angle_atom_site_label_2
_geom_angle_atom_site_label_3
_geom_angle
_geom_angle_site_symmetry_1
_geom_angle_site_symmetry_3
_geom_angle_publ_flag
O9 Sn2 N3 136.5(3) . . ?
O8 Sn2 O9 77.2(2) . . ?
O8 Sn2 N3 73.6(3) . . ?
O10 Sn2 O9 78.6(3) . . ?
O10 Sn2 O8 96.6(3) . . ?
O10 Sn2 N3 73.6(3) . . ?
F1 Sn1 O7 169.3(2) . 3_666 ?
F1 Sn1 O4 93.8(3) . . ?
F1 Sn1 O3 92.1(3) . . ?
F1 Sn1 O6 89.2(2) . . ?
O4 Sn1 O7 82.5(3) . 3_666 ?
F2 Sn1 F1 92.0(3) . . ?
F2 Sn1 O7 93.3(3) . 3_666 ?
F2 Sn1 O4 169.8(3) . . ?
F2 Sn1 O3 90.1(3) . . ?
F2 Sn1 O6 91.9(3) . . ?
O3 Sn1 O7 97.2(2) . 3_666 ?
O3 Sn1 O4 81.3(3) . . ?
O6 Sn1 O7 81.3(2) . 3_666 ?
O6 Sn1 O4 96.5(3) . . ?
O6 Sn1 O3 177.5(3) . . ?
O7 Cd1 O7 81.0(2) . 3_666 ?
O7 Cd1 N2 72.2(2) . . ?
O9 Cd1 O7 162.3(2) . 3_666 ?
O9 Cd1 O7 109.1(2) . . ?
O9 Cd1 N2 71.9(2) . . ?
O4 Cd1 O7 70.6(2) 3_666 . ?
O4 Cd1 O7 89.2(2) 3_666 3_666 ?
O4 Cd1 O9 81.0(2) 3_666 . ?
O4 Cd1 N2 122.7(3) 3_666 . ?
O8 Cd1 O7 165.5(2) . . ?
O8 Cd1 O7 96.6(2) . 3_666 ?
O8 Cd1 O9 69.9(2) . . ?
O8 Cd1 O4 95.1(2) . 3_666 ?
O8 Cd1 N2 119.6(3) . . ?
O6 Cd1 O7 67.2(2) . 3_666 ?
O6 Cd1 O7 102.4(3) . . ?
O6 Cd1 O9 122.2(2) . . ?
O6 Cd1 O4 156.3(2) . 3_666 ?
O6 Cd1 O8 89.6(3) . . ?
O6 Cd1 N2 73.6(2) . . ?
N2 Cd1 O7 125.7(2) . 3_666 ?
O9 Cd2 O4 78.8(2) . 3_666 ?
O9 Cd2 O1 140.7(2) . 3_666 ?
O9 Cd2 O3 90.0(2) . 3_666 ?
O9 Cd2 N1 145.0(3) . 3_666 ?
O9 Cd2 O2 80.6(2) . 3_666 ?
O1 Cd2 O4 80.5(2) 3_666 3_666 ?
O1 Cd2 N1 74.0(3) 3_666 3_666 ?
O1 Cd2 O2 124.1(3) 3_666 3_666 ?
O10 Cd2 O9 71.6(2) . . ?
O10 Cd2 O4 101.1(2) . 3_666 ?
O10 Cd2 O1 80.2(3) . 3_666 ?
O10 Cd2 O3 160.2(2) . 3_666 ?
O10 Cd2 N1 124.2(3) . 3_666 ?
O10 Cd2 O2 84.9(3) . 3_666 ?
O3 Cd2 O4 67.4(2) 3_666 3_666 ?
O3 Cd2 O1 112.0(3) 3_666 3_666 ?
O3 Cd2 N1 75.2(3) 3_666 3_666 ?
O3 Cd2 O2 99.5(3) 3_666 3_666 ?
N1 Cd2 O4 121.6(3) 3_666 3_666 ?
O2 Cd2 O4 155.5(3) 3_666 3_666 ?
O2 Cd2 N1 71.1(3) 3_666 3_666 ?
Sn1 O7 Cd1 100.0(3) 3_666 . ?
Sn1 O7 Cd1 99.1(2) 3_666 3_666 ?
Cd1 O7 Cd1 99.0(2) . 3_666 ?
C9 O7 Sn1 122.5(6) . 3_666 ?
C9 O7 Cd1 118.9(6) . 3_666 ?
C9 O7 Cd1 113.3(6) . . ?
Sn2 O9 Cd1 102.3(2) . . ?
Sn2 O9 Cd2 101.9(3) . . ?
Cd2 O9 Cd1 100.6(2) . . ?
C12 O9 Sn2 118.1(6) . . ?
C12 O9 Cd1 115.3(6) . . ?
C12 O9 Cd2 116.1(6) . . ?
Sn1 O4 Cd1 105.4(3) . 3_666 ?
Sn1 O4 Cd2 101.2(2) . 3_666 ?
Sn1 O4 H4 116.1 . . ?
Cd1 O4 Cd2 99.6(2) 3_666 3_666 ?
Cd1 O4 H4 116.1 3_666 . ?
Cd2 O4 H4 116.1 3_666 . ?
Sn2 O8 Cd1 110.1(3) . . ?
C16 O8 Sn2 121.3(6) . . ?
C16 O8 Cd1 124.1(6) . . ?
C1 O1 Cd2 114.0(7) . 3_666 ?
Sn2 O10 Cd2 107.9(3) . . ?
C13 O10 Sn2 119.2(7) . . ?
C13 O10 Cd2 131.2(7) . . ?
Sn1 O3 Cd2 106.5(3) . 3_666 ?
C6 O3 Sn1 122.2(7) . . ?
C6 O3 Cd2 110.7(7) . 3_666 ?
Sn1 O6 Cd1 111.7(3) . . ?
C7 O6 Sn1 129.0(6) . . ?
C7 O6 Cd1 113.5(5) . . ?
C17 N3 Sn2 112.3(6) . . ?
C15 N3 Sn2 101.5(6) . . ?
C15 N3 C17 112.5(9) . . ?
C14 N3 Sn2 103.7(7) . . ?
C14 N3 C17 112.2(9) . . ?
C14 N3 C15 113.9(9) . . ?
C8 N2 Cd1 108.1(5) . . ?
C8 N2 C10 112.1(9) . . ?
C8 N2 C11 110.4(8) . . ?
C10 N2 Cd1 108.5(5) . . ?
C11 N2 Cd1 107.4(6) . . ?
C11 N2 C10 110.3(8) . . ?
C5 N1 Cd2 105.7(6) . 3_666 ?
C5 N1 C4 111.9(9) . . ?
C5 N1 C2 111.5(9) . . ?
C4 N1 Cd2 110.8(7) . 3_666 ?
C4 N1 C2 111.1(10) . . ?
C2 N1 Cd2 105.4(6) . 3_666 ?
O1 C1 H1A 110.4 . . ?
O1 C1 H1B 110.4 . . ?
O1 C1 C2 106.6(9) . . ?
H1A C1 H1B 108.6 . . ?
C2 C1 H1A 110.4 . . ?
C2 C1 H1B 110.4 . . ?
O9 C12 H12A 109.4 . . ?
O9 C12 H12B 109.4 . . ?
O9 C12 C11 111.4(8) . . ?
H12A C12 H12B 108.0 . . ?
C11 C12 H12A 109.4 . . ?
C11 C12 H12B 109.4 . . ?
N3 C17 H17A 108.1 . . ?
N3 C17 H17B 108.1 . . ?
N3 C17 C18 117.0(10) . . ?
H17A C17 H17B 107.3 . . ?
C18 C17 H17A 108.1 . . ?
C18 C17 H17B 108.1 . . ?
O6 C7 H7A 109.7 . . ?
O6 C7 H7B 109.7 . . ?
O6 C7 C8 109.9(8) . . ?
H7A C7 H7B 108.2 . . ?
C8 C7 H7A 109.7 . . ?
C8 C7 H7B 109.7 . . ?
O7 C9 H9A 109.0 . . ?
O7 C9 H9B 109.0 . . ?
O7 C9 C10 113.0(9) . . ?
H9A C9 H9B 107.8 . . ?
C10 C9 H9A 109.0 . . ?
C10 C9 H9B 109.0 . . ?
N3 C15 H15A 109.2 . . ?
N3 C15 H15B 109.2 . . ?
H15A C15 H15B 107.9 . . ?
C16 C15 N3 112.2(10) . . ?
C16 C15 H15A 109.2 . . ?
C16 C15 H15B 109.2 . . ?
O8 C16 C15 114.1(9) . . ?
O8 C16 H16A 108.7 . . ?
O8 C16 H16B 108.7 . . ?
C15 C16 H16A 108.7 . . ?
C15 C16 H16B 108.7 . . ?
H16A C16 H16B 107.6 . . ?
N2 C8 C7 111.3(9) . . ?
N2 C8 H8A 109.4 . . ?
N2 C8 H8B 109.4 . . ?
C7 C8 H8A 109.4 . . ?
C7 C8 H8B 109.4 . . ?
H8A C8 H8B 108.0 . . ?
N1 C5 H5A 109.0 . . ?
N1 C5 H5B 109.0 . . ?
N1 C5 C6 112.9(10) . . ?
H5A C5 H5B 107.8 . . ?
C6 C5 H5A 109.0 . . ?
C6 C5 H5B 109.0 . . ?
N2 C10 C9 111.7(8) . . ?
N2 C10 H10A 109.3 . . ?
N2 C10 H10B 109.3 . . ?
C9 C10 H10A 109.3 . . ?
C9 C10 H10B 109.3 . . ?
H10A C10 H10B 107.9 . . ?
N2 C11 C12 113.4(8) . . ?
N2 C11 H11A 108.9 . . ?
N2 C11 H11B 108.9 . . ?
C12 C11 H11A 108.9 . . ?
C12 C11 H11B 108.9 . . ?
H11A C11 H11B 107.7 . . ?
O3 C6 C5 110.6(9) . . ?
O3 C6 H6A 109.5 . . ?
O3 C6 H6B 109.5 . . ?
C5 C6 H6A 109.5 . . ?
C5 C6 H6B 109.5 . . ?
H6A C6 H6B 108.1 . . ?
N3 C14 H14A 109.7 . . ?
N3 C14 H14B 109.7 . . ?
N3 C14 C13 109.7(8) . . ?
H14A C14 H14B 108.2 . . ?
C13 C14 H14A 109.7 . . ?
C13 C14 H14B 109.7 . . ?
O10 C13 C14 109.9(9) . . ?
O10 C13 H13A 109.7 . . ?
O10 C13 H13B 109.7 . . ?
C14 C13 H13A 109.7 . . ?
C14 C13 H13B 109.7 . . ?
H13A C13 H13B 108.2 . . ?
N1 C4 H4A 109.0 . . ?
N1 C4 H4B 109.0 . . ?
H4A C4 H4B 107.8 . . ?
C3 C4 N1 113.1(9) . . ?
C3 C4 H4A 109.0 . . ?
C3 C4 H4B 109.0 . . ?
N1 C2 C1 114.0(9) . . ?
N1 C2 H2A 108.8 . . ?
N1 C2 H2B 108.8 . . ?
C1 C2 H2A 108.8 . . ?
C1 C2 H2B 108.8 . . ?
H2A C2 H2B 107.6 . . ?
C17 C18 H18A 107.6 . . ?
C17 C18 H18B 107.6 . . ?
C17 C18 H18C 110.3 . . ?
C17 C18 H18D 110.3 . . ?
H18A C18 H18B 107.0 . . ?
H18C C18 H18D 108.6 . . ?
O11 C18 C17 118.8(13) . . ?
O11 C18 H18A 107.6 . . ?
O11 C18 H18B 107.6 . . ?
O11A C18 C17 107.0(14) . . ?
O11A C18 H18C 110.3 . . ?
O11A C18 H18D 110.3 . . ?
C18 O11 H11 109.5 . . ?
C4 C3 H3A 109.6 . . ?
C4 C3 H3B 109.6 . . ?
H3A C3 H3B 108.1 . . ?
O2 C3 C4 110.3(11) . . ?
O2 C3 H3A 109.6 . . ?
O2 C3 H3B 109.6 . . ?
C18 O11A H11C 109.5 . . ?
C3 O2 Cd2 108.8(6) . 3_666 ?
H5C O5 H5D 104.5 . . ?

loop_
_geom_bond_atom_site_label_1
_geom_bond_atom_site_label_2
_geom_bond_distance
_geom_bond_site_symmetry_2
_geom_bond_publ_flag
Sn2 O9 2.188(7) . ?
Sn2 O8 2.097(6) . ?
Sn2 O10 2.063(7) . ?
Sn2 N3 2.543(8) . ?
Sn1 F1 1.984(6) . ?
Sn1 O7 2.085(7) 3_666 ?
Sn1 O4 2.061(7) . ?
Sn1 F2 1.944(7) . ?
Sn1 O3 2.037(7) . ?
Sn1 O6 2.009(6) . ?
Cd1 O7 2.543(6) 3_666 ?
Cd1 O7 2.430(7) . ?
Cd1 O9 2.399(6) . ?
Cd1 O4 2.294(6) 3_666 ?
Cd1 O8 2.264(7) . ?
Cd1 O6 2.258(7) . ?
Cd1 N2 2.437(7) . ?
Cd2 O9 2.330(7) . ?
Cd2 O4 2.469(6) 3_666 ?
Cd2 O1 2.347(7) 3_666 ?
Cd2 O10 2.275(8) . ?
Cd2 O3 2.339(8) 3_666 ?
Cd2 N1 2.418(9) 3_666 ?
Cd2 O2 2.398(7) 3_666 ?
O7 C9 1.414(11) . ?
O9 C12 1.418(10) . ?
O4 H4 1.0000 . ?
O8 C16 1.421(11) . ?
O1 C1 1.426(14) . ?
O10 C13 1.385(14) . ?
O3 C6 1.424(13) . ?
O6 C7 1.413(10) . ?
N3 C17 1.481(14) . ?
N3 C15 1.480(12) . ?
N3 C14 1.478(14) . ?
N2 C8 1.458(14) . ?
N2 C10 1.473(14) . ?
N2 C11 1.464(12) . ?
N1 C5 1.466(15) . ?
N1 C4 1.472(14) . ?
N1 C2 1.506(15) . ?
C1 H1A 0.9900 . ?
C1 H1B 0.9900 . ?
C1 C2 1.509(16) . ?
C12 H12A 0.9900 . ?
C12 H12B 0.9900 . ?
C12 C11 1.498(15) . ?
C17 H17A 0.9900 . ?
C17 H17B 0.9900 . ?
C17 C18 1.539(17) . ?
C7 H7A 0.9900 . ?
C7 H7B 0.9900 . ?
C7 C8 1.513(16) . ?
C9 H9A 0.9900 . ?
C9 H9B 0.9900 . ?
C9 C10 1.514(13) . ?
C15 H15A 0.9900 . ?
C15 H15B 0.9900 . ?
C15 C16 1.470(17) . ?
C16 H16A 0.9900 . ?
C16 H16B 0.9900 . ?
C8 H8A 0.9900 . ?
C8 H8B 0.9900 . ?
C5 H5A 0.9900 . ?
C5 H5B 0.9900 . ?
C5 C6 1.511(16) . ?
C10 H10A 0.9900 . ?
C10 H10B 0.9900 . ?
C11 H11A 0.9900 . ?
C11 H11B 0.9900 . ?
C6 H6A 0.9900 . ?
C6 H6B 0.9900 . ?
C14 H14A 0.9900 . ?
C14 H14B 0.9900 . ?
C14 C13 1.528(18) . ?
C13 H13A 0.9900 . ?
C13 H13B 0.9900 . ?
C4 H4A 0.9900 . ?
C4 H4B 0.9900 . ?
C4 C3 1.454(17) . ?
C2 H2A 0.9900 . ?
C2 H2B 0.9900 . ?
C18 H18A 0.9900 . ?
C18 H18B 0.9900 . ?
C18 H18C 0.9900 . ?
C18 H18D 0.9900 . ?
C18 O11 1.277(19) . ?
C18 O11A 1.448(17) . ?
O11 H11 0.8400 . ?
C3 H3A 0.9900 . ?
C3 H3B 0.9900 . ?
C3 O2 1.400(15) . ?
O11A H11C 0.8400 . ?
O5 H5C 0.8702 . ?
O5 H5D 0.8700 . ?

loop_
_geom_torsion_atom_site_label_1
_geom_torsion_atom_site_label_2
_geom_torsion_atom_site_label_3
_geom_torsion_atom_site_label_4
_geom_torsion
_geom_torsion_site_symmetry_1
_geom_torsion_site_symmetry_2
_geom_torsion_site_symmetry_3
_geom_torsion_site_symmetry_4
_geom_torsion_publ_flag
Sn2 O9 C12 C11 93.8(9) . . . . ?
Sn2 O8 C16 C15 -19.8(14) . . . . ?
Sn2 O10 C13 C14 -49.6(12) . . . . ?
Sn2 N3 C17 C18 -171.0(9) . . . . ?
Sn2 N3 C15 C16 -42.4(12) . . . . ?
Sn2 N3 C14 C13 -33.4(10) . . . . ?
Sn1 O7 C9 C10 88.8(10) 3_666 . . . ?
Sn1 O3 C6 C5 -84.7(11) . . . . ?
Sn1 O6 C7 C8 103.9(9) . . . . ?
Cd1 O7 C9 C10 -146.7(7) 3_666 . . . ?
Cd1 O7 C9 C10 -31.1(11) . . . . ?
Cd1 O9 C12 C11 -27.5(10) . . . . ?
Cd1 O8 C16 C15 -173.5(8) . . . . ?
Cd1 O6 C7 C8 -46.6(11) . . . . ?
Cd1 N2 C8 C7 -35.0(10) . . . . ?
Cd1 N2 C10 C9 -45.2(10) . . . . ?
Cd1 N2 C11 C12 -46.7(10) . . . . ?
Cd2 O9 C12 C11 -144.7(7) . . . . ?
Cd2 O1 C1 C2 42.8(11) 3_666 . . . ?
Cd2 O10 C13 C14 113.9(9) . . . . ?
Cd2 O3 C6 C5 41.9(10) 3_666 . . . ?
Cd2 N1 C5 C6 41.6(9) 3_666 . . . ?
Cd2 N1 C4 C3 25.8(14) 3_666 . . . ?
Cd2 N1 C2 C1 43.0(11) 3_666 . . . ?
O7 C9 C10 N2 52.8(12) . . . . ?
O9 C12 C11 N2 51.2(12) . . . . ?
O1 C1 C2 N1 -59.0(13) . . . . ?
O6 C7 C8 N2 55.3(12) . . . . ?
N3 C17 C18 O11 63(2) . . . . ?
N3 C17 C18 O11A 176.5(12) . . . . ?
N3 C15 C16 O8 45.1(15) . . . . ?
N3 C14 C13 O10 54.6(13) . . . . ?
N1 C5 C6 O3 -59.0(12) . . . . ?
N1 C4 C3 O2 -54.8(16) . . . . ?
C17 N3 C15 C16 -162.6(10) . . . . ?
C17 N3 C14 C13 88.0(11) . . . . ?
C15 N3 C17 C18 -57.2(14) . . . . ?
C15 N3 C14 C13 -142.8(10) . . . . ?
C8 N2 C10 C9 74.0(10) . . . . ?
C8 N2 C11 C12 -164.2(9) . . . . ?
C5 N1 C4 C3 143.5(12) . . . . ?
C5 N1 C2 C1 -71.2(12) . . . . ?
C10 N2 C8 C7 -154.6(8) . . . . ?
C10 N2 C11 C12 71.4(11) . . . . ?
C11 N2 C8 C7 82.1(10) . . . . ?
C11 N2 C10 C9 -162.6(9) . . . . ?
C14 N3 C17 C18 72.7(13) . . . . ?
C14 N3 C15 C16 68.3(13) . . . . ?
C4 N1 C5 C6 -79.1(11) . . . . ?
C4 N1 C2 C1 163.1(10) . . . . ?
C4 C3 O2 Cd2 54.0(12) . . . 3_666 ?
C2 N1 C5 C6 155.7(8) . . . . ?
C2 N1 C4 C3 -91.1(13) . . . . ?
